data_7012584
loop_
_publ_author_name
'Benisvy, Laurent'
'Blake, Alexander J.'
'Collison, David'
'Stephen Davies, E.'
'David Garner, C.'
'McInnes, Eric J. L.'
'McMaster, Jonathan'
'Whittaker, Gavin'
'Wilson, Claire'

_publ_section_title
;
 A phenol?imidazole pro-ligand that can exist as a phenoxyl radical,
 alone and when complexed to copper(ii) and zinc(ii)Based on the
 presentation given at Dalton Discussion No. 5, 10?12th April 2003,
 Noordwijkerhout, The Netherlands.
;
_journal_issue 10
_journal_name_full 'Dalton Transactions'
_journal_page_first 1975
_journal_paper_doi 10.1039/b212209j
_journal_year 2003
_chemical_formula_sum 'C62.5 H70.25 B Cl4 F4 N4 O2 Zn'
_chemical_formula_weight 1203.46
_chemical_name_common (ZnL2)(BF4).2CH2Cl2.0.75pentane
_chemical_name_systematic
; 
? 
;
_space_group_IT_number 14
_symmetry_cell_setting monoclinic
_symmetry_space_group_name_Hall '-P 2ybc'
_symmetry_space_group_name_H-M 'P 1 21/c 1'
_atom_sites_solution_hydrogens 'geometrically placed, one pentane omitted'
_atom_sites_solution_primary direct
_atom_sites_solution_secondary difmap
_audit_creation_method SHELXL-97
_cell_angle_alpha 90.00
_cell_angle_beta 91.729(6)
_cell_angle_gamma 90.00
_cell_formula_units_Z 4
_cell_length_a 13.964(4)
_cell_length_b 17.079(5)
_cell_length_c 28.310(9)
_cell_measurement_reflns_used 1024
_cell_measurement_temperature 150(2)
_cell_measurement_theta_max 25.6
_cell_measurement_theta_min 2.75
_cell_volume 6749(3)
_computing_cell_refinement 'Bruker SAINT version 6.02a (Bruker, 2000)'
_computing_data_collection 'Bruker SMART version 5.054 (Bruker, 1999)'
_computing_data_reduction 'Bruker SAINT; Bruker SHELXTL (Bruker, 1997)'
_computing_publication_material 'SHELXL-97; PLATON (Spek, 2001)'
_computing_structure_refinement 'SHELXL-97 (Sheldrick, 1997)'
_computing_structure_solution 'SHELXS-97 (Sheldrick, 1990)'
_diffrn_ambient_temperature 150(2)
_diffrn_measured_fraction_theta_full 0.990
_diffrn_measured_fraction_theta_max 0.869
_diffrn_measurement_device_type 'Bruker SMART1000 CCD area detector'
_diffrn_measurement_method omega
_diffrn_radiation_monochromator graphite
_diffrn_radiation_source 'normal-focus sealed tube'
_diffrn_radiation_type MoK\a
_diffrn_radiation_wavelength 0.71073
_diffrn_reflns_av_R_equivalents 0.054
_diffrn_reflns_av_sigmaI/netI 0.0889
_diffrn_reflns_limit_h_max 15
_diffrn_reflns_limit_h_min -18
_diffrn_reflns_limit_k_max 22
_diffrn_reflns_limit_k_min -23
_diffrn_reflns_limit_l_max 37
_diffrn_reflns_limit_l_min -37
_diffrn_reflns_number 33249
_diffrn_reflns_theta_full 25.00
_diffrn_reflns_theta_max 28.94
_diffrn_reflns_theta_min 1.87
_diffrn_standards_decay_% 0
_exptl_absorpt_coefficient_mu 0.574
_exptl_absorpt_correction_T_max 0.860
_exptl_absorpt_correction_T_min 0.687
_exptl_absorpt_correction_type multi-scan
_exptl_absorpt_process_details 'Bruker SADABS v2.03'
_exptl_crystal_colour green-black
_exptl_crystal_density_diffrn 1.184
_exptl_crystal_density_meas 0
_exptl_crystal_density_method 'not measured'
_exptl_crystal_description column
_exptl_crystal_F_000 2513
_exptl_crystal_size_max 0.40
_exptl_crystal_size_mid 0.30
_exptl_crystal_size_min 0.26
_refine_diff_density_max 1.691
_refine_diff_density_min -1.017
_refine_diff_density_rms 0.171
_refine_ls_extinction_coef 0.0015(5)
_refine_ls_extinction_expression Fc^*^=kFc[1+0.001xFc^2^\l^3^/sin(2\q)]^-1/4^
_refine_ls_extinction_method SHELXL
_refine_ls_goodness_of_fit_ref 1.041
_refine_ls_hydrogen_treatment 'riding model'
_refine_ls_matrix_type full
_refine_ls_number_parameters 715
_refine_ls_number_reflns 15494
_refine_ls_number_restraints 9
_refine_ls_restrained_S_all 1.041
_refine_ls_R_factor_all 0.1712
_refine_ls_R_factor_gt 0.1178
_refine_ls_shift/su_max 0.002
_refine_ls_shift/su_mean 0.000
_refine_ls_structure_factor_coef Fsqd
_refine_ls_weighting_details 'calc w=1/[\s^2^(Fo^2^)+(0.1577P)^2^+59.9605P] where P=(Fo^2^+2Fc^2^)/3'
_refine_ls_weighting_scheme calc
_refine_ls_wR_factor_gt 0.3306
_refine_ls_wR_factor_ref 0.3686
_reflns_number_gt 9548
_reflns_number_total 15494
_reflns_threshold_expression >2sigma(I)
_cod_data_source_file b212209j.txt
_cod_data_source_block imphzn
_cod_depositor_comments
;
The following automatic conversions were performed:
'_symmetry_cell_setting' value 'Monoclinic' changed to 'monoclinic'
according to '/home/saulius/struct/CIF-dictionaries/cif_core.dic'
dictionary named 'cif_core.dic' version 2.4.1 from 2010-06-29.

Automatic conversion script
Id: cif_fix_enum 1527 2010-12-29 10:47:43Z saulius 
;
_cod_original_sg_symbol_H-M P2(1)/c
_cod_original_formula_sum 'C62.50 H70.25 B Cl4 F4 N4 O2 Zn'
_cod_database_code 7012584

loop_
_symmetry_equiv_pos_as_xyz
'x, y, z'
'-x, y+1/2, -z+1/2'
'-x, -y, -z'
'x, -y-1/2, z-1/2'

loop_
_atom_site_label
_atom_site_type_symbol
_atom_site_fract_x
_atom_site_fract_y
_atom_site_fract_z
_atom_site_U_iso_or_equiv
_atom_site_adp_type
_atom_site_occupancy
_atom_site_symmetry_multiplicity
_atom_site_calc_flag
_atom_site_refinement_flags
_atom_site_disorder_assembly
_atom_site_disorder_group
Zn1 Zn -0.02154(5) 0.01439(5) 0.69632(3) 0.0259(2) Uani 1 1 d . . .
O1 O 0.0437(4) -0.0267(3) 0.64499(17) 0.0295(11) Uani 1 1 d . . .
C1 C 0.1398(4) 0.1158(4) 0.6800(2) 0.0226(13) Uani 1 1 d . . .
N2 N 0.1933(4) 0.1727(3) 0.70140(19) 0.0242(11) Uani 1 1 d . . .
H2A H 0.2479 0.1908 0.6912 0.029 Uiso 1 1 calc R . .
C3 C 0.1491(5) 0.1979(4) 0.7416(2) 0.0275(14) Uani 1 1 d . . .
C4 C 0.0683(5) 0.1546(4) 0.7450(2) 0.0274(14) Uani 1 1 d . . .
N5 N 0.0620(4) 0.1048(3) 0.70619(19) 0.0241(11) Uani 1 1 d . . .
C6 C 0.1915(5) 0.2573(4) 0.7742(2) 0.0277(14) Uani 1 1 d . . .
C7 C 0.1353(6) 0.2936(4) 0.8076(3) 0.0328(15) Uani 1 1 d . . .
H7A H 0.0688 0.2823 0.8086 0.039 Uiso 1 1 calc R . .
C8 C 0.1775(7) 0.3469(5) 0.8398(3) 0.0405(18) Uani 1 1 d . . .
H8A H 0.1396 0.3709 0.8630 0.049 Uiso 1 1 calc R . .
C9 C 0.2732(6) 0.3647(5) 0.8378(3) 0.0410(19) Uani 1 1 d . . .
H9A H 0.3009 0.4008 0.8597 0.049 Uiso 1 1 calc R . .
C10 C 0.3296(6) 0.3304(5) 0.8043(3) 0.0415(19) Uani 1 1 d . . .
H10A H 0.3955 0.3435 0.8028 0.050 Uiso 1 1 calc R . .
C11 C 0.2885(5) 0.2763(4) 0.7727(3) 0.0328(15) Uani 1 1 d . . .
H11A H 0.3272 0.2521 0.7498 0.039 Uiso 1 1 calc R . .
C12 C -0.0095(5) 0.1519(4) 0.7794(3) 0.0317(15) Uani 1 1 d . . .
C13 C 0.0065(7) 0.1142(6) 0.8232(3) 0.048(2) Uani 1 1 d . . .
H13A H 0.0677 0.0931 0.8314 0.058 Uiso 1 1 calc R . .
C14 C -0.0676(9) 0.1084(7) 0.8541(3) 0.068(3) Uani 1 1 d . . .
H14A H -0.0577 0.0820 0.8834 0.081 Uiso 1 1 calc R . .
C15 C -0.1583(8) 0.1414(7) 0.8424(4) 0.062(3) Uani 1 1 d . . .
H15A H -0.2089 0.1383 0.8641 0.074 Uiso 1 1 calc R . .
C16 C -0.1724(7) 0.1772(6) 0.8005(4) 0.057(3) Uani 1 1 d . . .
H16A H -0.2332 0.1994 0.7927 0.069 Uiso 1 1 calc R . .
C17 C -0.0992(6) 0.1820(5) 0.7684(3) 0.0402(18) Uani 1 1 d . . .
H17A H -0.1110 0.2064 0.7386 0.048 Uiso 1 1 calc R . .
C18 C 0.1602(5) 0.0777(4) 0.6356(2) 0.0242(13) Uani 1 1 d . . .
C19 C 0.1114(5) 0.0080(4) 0.6207(2) 0.0246(13) Uani 1 1 d . . .
C20 C 0.1368(5) -0.0266(4) 0.5764(2) 0.0268(14) Uani 1 1 d . . .
C21 C 0.2064(5) 0.0105(4) 0.5503(2) 0.0276(14) Uani 1 1 d . . .
H21A H 0.2239 -0.0131 0.5214 0.033 Uiso 1 1 calc R . .
C22 C 0.2521(5) 0.0800(4) 0.5636(2) 0.0252(13) Uani 1 1 d . . .
C23 C 0.2295(5) 0.1118(4) 0.6069(2) 0.0254(13) Uani 1 1 d . . .
H23A H 0.2616 0.1578 0.6175 0.030 Uiso 1 1 calc R . .
C24 C 0.0883(5) -0.1028(4) 0.5599(3) 0.0323(15) Uani 1 1 d . . .
C25 C 0.1048(6) -0.1682(4) 0.5967(3) 0.0390(18) Uani 1 1 d . . .
H25A H 0.1737 -0.1763 0.6021 0.059 Uiso 1 1 calc R . .
H25B H 0.0754 -0.2169 0.5850 0.059 Uiso 1 1 calc R . .
H25C H 0.0757 -0.1532 0.6265 0.059 Uiso 1 1 calc R . .
C26 C 0.1276(6) -0.1321(5) 0.5131(3) 0.0415(19) Uani 1 1 d . . .
H26A H 0.1965 -0.1421 0.5171 0.062 Uiso 1 1 calc R . .
H26B H 0.1167 -0.0923 0.4886 0.062 Uiso 1 1 calc R . .
H26C H 0.0947 -0.1806 0.5037 0.062 Uiso 1 1 calc R . .
C27 C -0.0201(6) -0.0881(5) 0.5506(3) 0.0369(17) Uani 1 1 d . . .
H27A H -0.0288 -0.0463 0.5271 0.055 Uiso 1 1 calc R . .
H27B H -0.0496 -0.0726 0.5801 0.055 Uiso 1 1 calc R . .
H27C H -0.0504 -0.1362 0.5386 0.055 Uiso 1 1 calc R . .
C28 C 0.3252(5) 0.1173(5) 0.5307(3) 0.0328(15) Uani 1 1 d . . .
C29 C 0.3644(6) 0.1944(5) 0.5500(3) 0.0429(19) Uani 1 1 d . . .
H29A H 0.3949 0.1856 0.5812 0.064 Uiso 1 1 calc R . .
H29B H 0.3118 0.2319 0.5529 0.064 Uiso 1 1 calc R . .
H29C H 0.4116 0.2153 0.5285 0.064 Uiso 1 1 calc R . .
C30 C 0.4083(6) 0.0602(5) 0.5239(3) 0.0424(19) Uani 1 1 d . . .
H30A H 0.4396 0.0490 0.5546 0.064 Uiso 1 1 calc R . .
H30B H 0.4547 0.0837 0.5029 0.064 Uiso 1 1 calc R . .
H30C H 0.3836 0.0114 0.5100 0.064 Uiso 1 1 calc R . .
C31 C 0.2775(6) 0.1333(5) 0.4818(3) 0.0420(19) Uani 1 1 d . . .
H31A H 0.3243 0.1571 0.4611 0.063 Uiso 1 1 calc R . .
H31B H 0.2233 0.1691 0.4854 0.063 Uiso 1 1 calc R . .
H31C H 0.2545 0.0839 0.4680 0.063 Uiso 1 1 calc R . .
O1A O -0.1539(3) 0.0431(3) 0.67390(17) 0.0291(10) Uani 1 1 d . . .
C1A C -0.1631(5) -0.0362(4) 0.7641(2) 0.0249(13) Uani 1 1 d . . .
N2A N -0.1749(4) -0.0792(3) 0.80388(19) 0.0251(11) Uani 1 1 d . . .
H2AA H -0.2294 -0.0863 0.8181 0.030 Uiso 1 1 calc R . .
C3A C -0.0883(5) -0.1094(4) 0.8182(2) 0.0264(14) Uani 1 1 d . . .
C4A C -0.0231(5) -0.0861(4) 0.7854(2) 0.0239(13) Uani 1 1 d . . .
N5A N -0.0712(4) -0.0410(3) 0.75174(19) 0.0225(11) Uani 1 1 d . . .
C6A C -0.0804(5) -0.1574(4) 0.8613(2) 0.0271(14) Uani 1 1 d . . .
C7A C -0.0232(6) -0.2239(4) 0.8647(3) 0.0342(16) Uani 1 1 d . . .
H7AA H 0.0139 -0.2393 0.8387 0.041 Uiso 1 1 calc R . .
C8A C -0.0201(6) -0.2680(5) 0.9060(3) 0.044(2) Uani 1 1 d . . .
H8AA H 0.0189 -0.3135 0.9083 0.053 Uiso 1 1 calc R . .
C9A C -0.0742(6) -0.2453(6) 0.9439(3) 0.050(2) Uani 1 1 d . . .
H9AA H -0.0716 -0.2755 0.9721 0.060 Uiso 1 1 calc R . .
C10A C -0.1315(6) -0.1800(6) 0.9414(3) 0.051(2) Uani 1 1 d . . .
H10B H -0.1687 -0.1651 0.9675 0.061 Uiso 1 1 calc R . .
C11A C -0.1342(6) -0.1355(6) 0.8997(3) 0.044(2) Uani 1 1 d . . .
H11B H -0.1731 -0.0900 0.8977 0.053 Uiso 1 1 calc R . .
C12A C 0.0813(5) -0.0984(4) 0.7842(3) 0.0329(16) Uani 1 1 d . . .
C13A C 0.1379(6) -0.0930(5) 0.8256(3) 0.0405(19) Uani 1 1 d . . .
H13B H 0.1089 -0.0819 0.8548 0.049 Uiso 1 1 calc R . .
C14A C 0.2360(6) -0.1037(6) 0.8242(4) 0.056(3) Uani 1 1 d . . .
H14B H 0.2741 -0.1008 0.8526 0.067 Uiso 1 1 calc R . .
C15A C 0.2780(7) -0.1184(6) 0.7823(5) 0.067(3) Uani 1 1 d . . .
H15B H 0.3455 -0.1250 0.7816 0.080 Uiso 1 1 calc R . .
C16A C 0.2233(7) -0.1240(6) 0.7405(4) 0.057(3) Uani 1 1 d . . .
H16B H 0.2526 -0.1347 0.7113 0.069 Uiso 1 1 calc R . .
C17A C 0.1258(6) -0.1137(5) 0.7424(3) 0.0419(19) Uani 1 1 d . . .
H17B H 0.0880 -0.1172 0.7140 0.050 Uiso 1 1 calc R . .
C18A C -0.2407(5) 0.0093(4) 0.7425(2) 0.0256(13) Uani 1 1 d . . .
C19A C -0.2303(5) 0.0470(4) 0.6970(2) 0.0245(13) Uani 1 1 d . . .
C20A C -0.3105(5) 0.0917(4) 0.6767(2) 0.0271(14) Uani 1 1 d . . .
C21A C -0.3904(5) 0.0990(4) 0.7036(3) 0.0344(16) Uani 1 1 d . . .
H21B H -0.4426 0.1290 0.6912 0.041 Uiso 1 1 calc R . .
C22A C -0.3995(5) 0.0647(5) 0.7484(3) 0.0337(16) Uani 1 1 d . . .
C23A C -0.3250(5) 0.0190(4) 0.7662(2) 0.0295(14) Uani 1 1 d . . .
H23B H -0.3321 -0.0065 0.7957 0.035 Uiso 1 1 calc R . .
C24A C -0.3033(6) 0.1282(5) 0.6276(3) 0.0367(17) Uani 1 1 d . . .
C25A C -0.3974(7) 0.1699(8) 0.6127(4) 0.067(3) Uani 1 1 d . . .
H25D H -0.4502 0.1321 0.6123 0.101 Uiso 1 1 calc R . .
H25E H -0.3913 0.1923 0.5810 0.101 Uiso 1 1 calc R . .
H25F H -0.4105 0.2118 0.6352 0.101 Uiso 1 1 calc R . .
C26A C -0.2868(7) 0.0643(6) 0.5905(3) 0.048(2) Uani 1 1 d . . .
H26D H -0.3399 0.0268 0.5906 0.072 Uiso 1 1 calc R . .
H26E H -0.2265 0.0371 0.5980 0.072 Uiso 1 1 calc R . .
H26F H -0.2836 0.0884 0.5591 0.072 Uiso 1 1 calc R . .
C27A C -0.2204(7) 0.1885(5) 0.6280(3) 0.052(2) Uani 1 1 d . . .
H27D H -0.1602 0.1624 0.6373 0.077 Uiso 1 1 calc R . .
H27E H -0.2336 0.2304 0.6505 0.077 Uiso 1 1 calc R . .
H27F H -0.2148 0.2109 0.5963 0.077 Uiso 1 1 calc R . .
C28A C -0.4882(6) 0.0825(5) 0.7766(3) 0.044(2) Uani 1 1 d . . .
C29A C -0.5798(6) 0.0697(7) 0.7467(4) 0.064(3) Uani 1 1 d . . .
H29D H -0.5845 0.0145 0.7374 0.096 Uiso 1 1 calc R . .
H29E H -0.5784 0.1025 0.7184 0.096 Uiso 1 1 calc R . .
H29F H -0.6355 0.0838 0.7652 0.096 Uiso 1 1 calc R . .
C30A C -0.4934(8) 0.0330(8) 0.8216(4) 0.080(4) Uani 1 1 d . . .
H30D H -0.4975 -0.0225 0.8131 0.121 Uiso 1 1 calc R . .
H30E H -0.5502 0.0480 0.8390 0.121 Uiso 1 1 calc R . .
H30F H -0.4358 0.0420 0.8415 0.121 Uiso 1 1 calc R . .
C31A C -0.4821(7) 0.1705(6) 0.7912(4) 0.057(3) Uani 1 1 d . . .
H31D H -0.4792 0.2031 0.7627 0.085 Uiso 1 1 calc R . .
H31E H -0.4244 0.1791 0.8111 0.085 Uiso 1 1 calc R . .
H31F H -0.5389 0.1846 0.8088 0.085 Uiso 1 1 calc R . .
C1P C 0.374(4) -0.265(3) 0.5210(16) 0.082(14) Uiso 0.25 1 d PD . .
H1PA H 0.4025 -0.3145 0.5113 0.124 Uiso 0.25 1 calc PR . .
H1PB H 0.3852 -0.2248 0.4970 0.124 Uiso 0.25 1 calc PR . .
H1PC H 0.3050 -0.2717 0.5246 0.124 Uiso 0.25 1 calc PR . .
C2P C 0.414(3) -0.242(2) 0.5622(14) 0.082(14) Uiso 0.25 1 d PD . .
H2PA H 0.4829 -0.2372 0.5548 0.099 Uiso 0.25 1 calc PR . .
H2PB H 0.4102 -0.2897 0.5820 0.099 Uiso 0.25 1 calc PR . .
C3P C 0.401(3) -0.184(2) 0.5930(14) 0.085(15) Uiso 0.25 1 d PD . .
H3PA H 0.3876 -0.2127 0.6225 0.102 Uiso 0.25 1 calc PR . .
H3PB H 0.3390 -0.1618 0.5823 0.102 Uiso 0.25 1 calc PR . .
C4P C 0.450(2) -0.1216(16) 0.6087(11) 0.043(7) Uiso 0.25 1 d PD . .
H4PA H 0.4598 -0.0905 0.5797 0.052 Uiso 0.25 1 calc PR . .
H4PB H 0.5136 -0.1427 0.6179 0.052 Uiso 0.25 1 calc PR . .
C5P C 0.433(2) -0.0673(16) 0.6418(9) 0.030(6) Uiso 0.25 1 d PD . .
H5PA H 0.4870 -0.0304 0.6436 0.045 Uiso 0.25 1 calc PR . .
H5PB H 0.4268 -0.0930 0.6725 0.045 Uiso 0.25 1 calc PR . .
H5PC H 0.3741 -0.0390 0.6335 0.045 Uiso 0.25 1 calc PR . .
Cl1S Cl 0.1374(2) 0.18775(18) 0.92786(10) 0.0695(8) Uani 1 1 d . . .
Cl2S Cl 0.2651(3) 0.0890(2) 0.87591(15) 0.1012(12) Uani 1 1 d . . .
C1S C 0.2483(9) 0.1782(6) 0.9038(5) 0.071(3) Uani 1 1 d . . .
H1SA H 0.2981 0.1844 0.9292 0.085 Uiso 1 1 calc R . .
H1SB H 0.2571 0.2209 0.8807 0.085 Uiso 1 1 calc R . .
C2S C 0.6013(15) -0.0526(13) 0.9454(7) 0.075(5) Uiso 0.60 1 d P A 1
H2SA H 0.5339 -0.0348 0.9425 0.090 Uiso 0.60 1 calc PR A 1
H2SB H 0.6077 -0.1023 0.9278 0.090 Uiso 0.60 1 calc PR A 1
Cl3S Cl 0.6850(5) 0.0245(4) 0.9217(3) 0.0933(18) Uiso 0.60 1 d P A 1
Cl4S Cl 0.6348(10) -0.0647(7) 1.0028(4) 0.156(4) Uiso 0.60 1 d P A 1
C2S' C 0.698(4) -0.054(4) 0.980(2) 0.15(2) Uiso 0.40 1 d P B 2
H2SC H 0.7379 -0.0322 1.0065 0.185 Uiso 0.40 1 calc PR B 2
H2SD H 0.7323 -0.0980 0.9662 0.185 Uiso 0.40 1 calc PR B 2
Cl3' Cl 0.6821(12) 0.0029(10) 0.9468(6) 0.142(5) Uiso 0.40 1 d P B 2
Cl4' Cl 0.5690(12) -0.0922(10) 1.0055(6) 0.145(5) Uiso 0.40 1 d P B 2
B1 B 0.4172(6) 0.1852(6) 1.1660(4) 0.040(2) Uani 1 1 d . . .
F1 F 0.3784(4) 0.2609(3) 1.16870(19) 0.0553(14) Uani 1 1 d . . .
F2 F 0.3426(4) 0.1318(3) 1.16040(19) 0.0544(14) Uani 1 1 d . . .
F3 F 0.4656(4) 0.1690(4) 1.2079(2) 0.079(2) Uani 1 1 d . . .
F4 F 0.4758(4) 0.1778(3) 1.1288(2) 0.0647(17) Uani 1 1 d . . .
C6P C -0.0358(19) 0.0286(17) 0.9967(10) 0.082(7) Uiso 0.50 1 d P . .
C7P C -0.095(3) 0.059(2) 1.0341(14) 0.120(12) Uiso 0.50 1 d P . .
C8P C -0.149(3) 0.112(2) 1.0312(13) 0.048(8) Uiso 0.25 1 d P . .

loop_
_atom_site_aniso_label
_atom_site_aniso_U_11
_atom_site_aniso_U_22
_atom_site_aniso_U_33
_atom_site_aniso_U_23
_atom_site_aniso_U_13
_atom_site_aniso_U_12
Zn1 0.0252(4) 0.0244(4) 0.0284(4) 0.0026(3) 0.0062(3) -0.0024(3)
O1 0.036(3) 0.023(3) 0.030(2) 0.0043(19) 0.007(2) -0.003(2)
C1 0.023(3) 0.018(3) 0.027(3) 0.000(2) 0.002(3) -0.001(2)
N2 0.020(3) 0.025(3) 0.028(3) -0.001(2) 0.000(2) -0.002(2)
C3 0.031(3) 0.022(3) 0.029(3) -0.002(3) 0.000(3) 0.005(3)
C4 0.038(4) 0.021(3) 0.023(3) 0.001(3) -0.002(3) 0.001(3)
N5 0.025(3) 0.023(3) 0.025(3) 0.002(2) 0.004(2) 0.001(2)
C6 0.033(4) 0.022(3) 0.028(3) 0.002(3) -0.003(3) -0.001(3)
C7 0.039(4) 0.028(4) 0.032(4) -0.002(3) 0.004(3) 0.003(3)
C8 0.060(5) 0.030(4) 0.032(4) -0.006(3) 0.003(4) 0.002(4)
C9 0.056(5) 0.028(4) 0.038(4) -0.005(3) -0.007(4) -0.004(4)
C10 0.040(4) 0.037(4) 0.047(5) 0.002(4) -0.008(4) -0.006(3)
C11 0.033(4) 0.029(4) 0.036(4) -0.002(3) -0.002(3) 0.000(3)
C12 0.040(4) 0.023(3) 0.033(4) -0.005(3) 0.007(3) -0.004(3)
C13 0.058(5) 0.054(5) 0.032(4) -0.006(4) 0.008(4) -0.015(4)
C14 0.099(9) 0.075(7) 0.031(5) -0.007(4) 0.022(5) -0.038(7)
C15 0.065(7) 0.062(7) 0.061(6) -0.024(5) 0.034(5) -0.025(5)
C16 0.046(5) 0.050(6) 0.078(7) -0.024(5) 0.022(5) -0.003(4)
C17 0.041(4) 0.036(4) 0.044(4) -0.011(3) 0.012(4) -0.004(3)
C18 0.027(3) 0.022(3) 0.023(3) 0.003(2) -0.001(3) -0.001(3)
C19 0.023(3) 0.027(3) 0.024(3) 0.002(3) -0.001(2) -0.003(3)
C20 0.030(3) 0.023(3) 0.027(3) 0.002(3) 0.000(3) 0.003(3)
C21 0.027(3) 0.029(3) 0.027(3) -0.005(3) 0.005(3) 0.000(3)
C22 0.021(3) 0.027(3) 0.028(3) -0.001(3) 0.002(3) -0.002(3)
C23 0.022(3) 0.026(3) 0.029(3) -0.004(3) 0.002(3) -0.003(3)
C24 0.033(4) 0.032(4) 0.033(4) -0.006(3) 0.003(3) -0.005(3)
C25 0.051(5) 0.026(4) 0.040(4) -0.002(3) 0.005(4) -0.003(3)
C26 0.047(5) 0.043(5) 0.036(4) -0.016(3) 0.007(3) -0.013(4)
C27 0.039(4) 0.040(4) 0.033(4) -0.002(3) 0.004(3) -0.012(3)
C28 0.028(4) 0.038(4) 0.033(4) -0.001(3) 0.008(3) -0.004(3)
C29 0.038(4) 0.039(5) 0.052(5) 0.001(4) 0.014(4) -0.010(3)
C30 0.038(4) 0.043(5) 0.047(5) -0.001(4) 0.015(4) 0.001(4)
C31 0.041(4) 0.049(5) 0.036(4) 0.003(4) 0.011(3) -0.008(4)
O1A 0.027(2) 0.033(3) 0.028(2) 0.005(2) 0.0034(19) 0.001(2)
C1A 0.027(3) 0.021(3) 0.027(3) -0.003(2) 0.006(3) 0.000(2)
N2A 0.026(3) 0.024(3) 0.026(3) 0.001(2) 0.001(2) 0.000(2)
C3A 0.032(3) 0.022(3) 0.026(3) 0.001(3) 0.000(3) -0.004(3)
C4A 0.027(3) 0.023(3) 0.021(3) 0.001(2) -0.002(3) -0.003(3)
N5A 0.021(3) 0.020(3) 0.026(3) 0.001(2) 0.000(2) 0.001(2)
C6A 0.029(3) 0.030(4) 0.022(3) 0.004(3) 0.003(3) -0.004(3)
C7A 0.040(4) 0.030(4) 0.032(4) 0.004(3) -0.006(3) -0.004(3)
C8A 0.039(4) 0.039(5) 0.052(5) 0.022(4) -0.015(4) -0.005(3)
C9A 0.047(5) 0.061(6) 0.041(5) 0.026(4) -0.013(4) -0.004(4)
C10A 0.042(5) 0.077(7) 0.033(4) 0.015(4) 0.007(4) 0.006(4)
C11A 0.041(4) 0.056(5) 0.035(4) 0.011(4) 0.003(3) 0.008(4)
C12A 0.024(3) 0.028(4) 0.046(4) 0.009(3) 0.000(3) -0.001(3)
C13A 0.034(4) 0.034(4) 0.053(5) 0.011(4) -0.009(4) -0.011(3)
C14A 0.032(4) 0.049(5) 0.087(7) 0.019(5) -0.011(5) -0.003(4)
C15A 0.027(4) 0.055(6) 0.117(10) 0.020(6) 0.000(5) -0.004(4)
C16A 0.043(5) 0.048(6) 0.082(7) 0.013(5) 0.022(5) 0.006(4)
C17A 0.036(4) 0.042(5) 0.048(5) 0.015(4) 0.006(4) 0.006(3)
C18A 0.028(3) 0.022(3) 0.026(3) -0.001(3) 0.000(3) -0.001(3)
C19A 0.025(3) 0.023(3) 0.026(3) -0.005(3) -0.001(3) 0.001(3)
C20A 0.025(3) 0.030(4) 0.026(3) 0.002(3) 0.003(3) 0.002(3)
C21A 0.027(4) 0.033(4) 0.044(4) 0.006(3) -0.001(3) 0.011(3)
C22A 0.026(3) 0.034(4) 0.041(4) 0.005(3) 0.007(3) 0.005(3)
C23A 0.032(3) 0.026(3) 0.030(3) 0.003(3) 0.005(3) 0.002(3)
C24A 0.041(4) 0.035(4) 0.034(4) 0.012(3) 0.003(3) 0.007(3)
C25A 0.050(6) 0.096(9) 0.057(6) 0.035(6) 0.012(5) 0.031(6)
C26A 0.057(5) 0.055(6) 0.032(4) 0.004(4) 0.002(4) 0.007(4)
C27A 0.064(6) 0.035(5) 0.056(5) 0.015(4) 0.002(4) -0.006(4)
C28A 0.041(4) 0.046(5) 0.046(5) 0.010(4) 0.018(4) 0.016(4)
C29A 0.033(5) 0.075(7) 0.084(7) 0.010(6) 0.020(5) 0.005(5)
C30A 0.068(7) 0.090(9) 0.087(8) 0.050(7) 0.053(6) 0.042(6)
C31A 0.055(6) 0.056(6) 0.060(6) -0.011(5) 0.014(5) 0.019(5)
Cl1S 0.0814(19) 0.0736(18) 0.0542(14) -0.0119(13) 0.0130(13) 0.0024(15)
Cl2S 0.086(2) 0.100(3) 0.119(3) -0.025(2) 0.022(2) 0.029(2)
C1S 0.080(8) 0.040(6) 0.095(9) 0.008(6) 0.010(7) -0.002(5)
B1 0.030(4) 0.037(5) 0.054(6) 0.003(4) 0.006(4) 0.001(4)
F1 0.064(3) 0.043(3) 0.060(3) 0.009(2) 0.021(3) 0.017(2)
F2 0.040(3) 0.062(3) 0.062(3) 0.013(3) 0.009(2) -0.015(2)
F3 0.067(4) 0.089(5) 0.079(4) -0.028(4) -0.036(3) 0.040(3)
F4 0.058(3) 0.042(3) 0.096(4) -0.011(3) 0.043(3) -0.008(3)

loop_
_atom_type_symbol
_atom_type_description
_atom_type_scat_dispersion_real
_atom_type_scat_dispersion_imag
_atom_type_scat_source
C C 0.0033 0.0016 'International Tables Vol C Tables 4.2.6.8 and 6.1.1.4'
H H 0.0000 0.0000 'International Tables Vol C Tables 4.2.6.8 and 6.1.1.4'
B B 0.0013 0.0007 'International Tables Vol C Tables 4.2.6.8 and 6.1.1.4'
Cl Cl 0.1484 0.1585 'International Tables Vol C Tables 4.2.6.8 and 6.1.1.4'
F F 0.0171 0.0103 'International Tables Vol C Tables 4.2.6.8 and 6.1.1.4'
N N 0.0061 0.0033 'International Tables Vol C Tables 4.2.6.8 and 6.1.1.4'
O O 0.0106 0.0060 'International Tables Vol C Tables 4.2.6.8 and 6.1.1.4'
Zn Zn 0.2839 1.4301 'International Tables Vol C Tables 4.2.6.8 and 6.1.1.4'

loop_
_geom_angle_atom_site_label_1
_geom_angle_atom_site_label_2
_geom_angle_atom_site_label_3
_geom_angle
_geom_angle_site_symmetry_1
_geom_angle_site_symmetry_3
_geom_angle_publ_flag
O1 Zn1 N5 96.0(2) . . ?
O1 Zn1 N5A 128.8(2) . . ?
N5 Zn1 N5A 119.2(2) . . ?
O1 Zn1 O1A 108.2(2) . . ?
N5 Zn1 O1A 113.3(2) . . ?
N5A Zn1 O1A 91.5(2) . . ?
C19 O1 Zn1 127.3(4) . . ?
N5 C1 N2 107.3(6) . . ?
N5 C1 C18 126.6(6) . . ?
N2 C1 C18 126.0(6) . . ?
C1 N2 C3 109.7(6) . . ?
C4 C3 N2 106.5(6) . . ?
C4 C3 C6 130.3(6) . . ?
N2 C3 C6 123.1(6) . . ?
C3 C4 N5 108.1(6) . . ?
C3 C4 C12 133.9(6) . . ?
N5 C4 C12 118.0(6) . . ?
C1 N5 C4 108.4(6) . . ?
C1 N5 Zn1 121.4(4) . . ?
C4 N5 Zn1 128.4(5) . . ?
C7 C6 C11 119.1(7) . . ?
C7 C6 C3 120.3(6) . . ?
C11 C6 C3 120.6(6) . . ?
C6 C7 C8 119.6(7) . . ?
C9 C8 C7 120.4(8) . . ?
C8 C9 C10 120.7(7) . . ?
C9 C10 C11 119.3(8) . . ?
C6 C11 C10 120.9(7) . . ?
C17 C12 C13 119.2(8) . . ?
C17 C12 C4 121.2(7) . . ?
C13 C12 C4 119.5(7) . . ?
C14 C13 C12 119.3(10) . . ?
C13 C14 C15 120.4(10) . . ?
C16 C15 C14 119.5(9) . . ?
C15 C16 C17 120.9(10) . . ?
C12 C17 C16 120.7(9) . . ?
C23 C18 C19 120.3(6) . . ?
C23 C18 C1 118.1(6) . . ?
C19 C18 C1 121.6(6) . . ?
O1 C19 C18 124.1(6) . . ?
O1 C19 C20 117.8(6) . . ?
C18 C19 C20 118.1(6) . . ?
C21 C20 C19 118.1(6) . . ?
C21 C20 C24 122.2(6) . . ?
C19 C20 C24 119.8(6) . . ?
C20 C21 C22 124.4(6) . . ?
C23 C22 C21 117.3(6) . . ?
C23 C22 C28 123.1(6) . . ?
C21 C22 C28 119.6(6) . . ?
C22 C23 C18 121.8(6) . . ?
C26 C24 C20 112.0(6) . . ?
C26 C24 C25 107.3(6) . . ?
C20 C24 C25 110.7(6) . . ?
C26 C24 C27 106.2(6) . . ?
C20 C24 C27 109.6(6) . . ?
C25 C24 C27 110.9(6) . . ?
C29 C28 C30 109.3(6) . . ?
C29 C28 C22 112.2(6) . . ?
C30 C28 C22 109.3(6) . . ?
C29 C28 C31 108.1(7) . . ?
C30 C28 C31 108.0(7) . . ?
C22 C28 C31 109.9(6) . . ?
C19A O1A Zn1 129.3(4) . . ?
N5A C1A N2A 108.9(6) . . ?
N5A C1A C18A 129.0(6) . . ?
N2A C1A C18A 122.0(6) . . ?
C1A N2A C3A 108.7(6) . . ?
N2A C3A C4A 106.7(6) . . ?
N2A C3A C6A 120.0(6) . . ?
C4A C3A C6A 133.3(6) . . ?
C3A C4A N5A 107.9(6) . . ?
C3A C4A C12A 130.4(6) . . ?
N5A C4A C12A 121.6(6) . . ?
C1A N5A C4A 107.6(5) . . ?
C1A N5A Zn1 122.6(4) . . ?
C4A N5A Zn1 129.7(4) . . ?
C7A C6A C11A 119.2(7) . . ?
C7A C6A C3A 122.8(6) . . ?
C11A C6A C3A 118.0(7) . . ?
C6A C7A C8A 120.2(8) . . ?
C9A C8A C7A 119.7(8) . . ?
C10A C9A C8A 121.2(7) . . ?
C9A C10A C11A 118.9(8) . . ?
C6A C11A C10A 120.7(8) . . ?
C17A C12A C13A 118.4(7) . . ?
C17A C12A C4A 121.2(7) . . ?
C13A C12A C4A 120.4(7) . . ?
C14A C13A C12A 120.2(9) . . ?
C15A C14A C13A 120.1(10) . . ?
C14A C15A C16A 120.8(9) . . ?
C17A C16A C15A 118.4(10) . . ?
C16A C17A C12A 122.1(9) . . ?
C23A C18A C19A 119.1(6) . . ?
C23A C18A C1A 119.7(6) . . ?
C19A C18A C1A 121.1(6) . . ?
O1A C19A C18A 122.8(6) . . ?
O1A C19A C20A 118.2(6) . . ?
C18A C19A C20A 119.0(6) . . ?
C21A C20A C19A 117.0(6) . . ?
C21A C20A C24A 122.9(6) . . ?
C19A C20A C24A 120.0(6) . . ?
C20A C21A C22A 124.0(6) . . ?
C23A C22A C21A 118.5(6) . . ?
C23A C22A C28A 122.4(7) . . ?
C21A C22A C28A 119.1(6) . . ?
C22A C23A C18A 122.2(7) . . ?
C20A C24A C26A 110.3(6) . . ?
C20A C24A C25A 111.0(7) . . ?
C26A C24A C25A 106.5(8) . . ?
C20A C24A C27A 109.5(7) . . ?
C26A C24A C27A 110.5(7) . . ?
C25A C24A C27A 109.0(8) . . ?
C22A C28A C29A 111.2(7) . . ?
C22A C28A C30A 112.7(7) . . ?
C29A C28A C30A 108.7(9) . . ?
C22A C28A C31A 107.0(7) . . ?
C29A C28A C31A 108.8(8) . . ?
C30A C28A C31A 108.3(9) . . ?
C1P C2P C3P 136(4) . . ?
C2P C3P C4P 137(4) . . ?
C3P C4P C5P 134(3) . . ?
Cl1S C1S Cl2S 113.5(7) . . ?
Cl4S C2S Cl3S 105.7(13) . . ?
Cl3' C2S' Cl4' 110(4) . . ?
F4 B1 F3 111.0(8) . . ?
F4 B1 F2 108.4(8) . . ?
F3 B1 F2 108.2(8) . . ?
F4 B1 F1 111.7(7) . . ?
F3 B1 F1 108.6(8) . . ?
F2 B1 F1 108.7(7) . . ?
C6P C6P C7P 124(3) 3_557 . ?
C8P C7P C6P 127(4) . . ?

loop_
_geom_bond_atom_site_label_1
_geom_bond_atom_site_label_2
_geom_bond_distance
_geom_bond_site_symmetry_2
_geom_bond_publ_flag
Zn1 O1 1.875(5) . ?
Zn1 N5 1.950(6) . ?
Zn1 N5A 1.976(5) . ?
Zn1 O1A 1.997(5) . ?
O1 C19 1.325(8) . ?
C1 N5 1.347(8) . ?
C1 N2 1.356(8) . ?
C1 C18 1.453(9) . ?
N2 C3 1.379(9) . ?
C3 C4 1.355(10) . ?
C3 C6 1.484(9) . ?
C4 N5 1.390(8) . ?
C4 C12 1.481(10) . ?
C6 C7 1.391(10) . ?
C6 C11 1.395(10) . ?
C7 C8 1.406(11) . ?
C8 C9 1.373(12) . ?
C9 C10 1.380(12) . ?
C10 C11 1.398(11) . ?
C12 C17 1.381(11) . ?
C12 C13 1.408(12) . ?
C13 C14 1.378(13) . ?
C14 C15 1.417(17) . ?
C15 C16 1.344(16) . ?
C16 C17 1.390(12) . ?
C18 C23 1.408(9) . ?
C18 C19 1.429(9) . ?
C19 C20 1.440(9) . ?
C20 C21 1.392(10) . ?
C20 C24 1.533(10) . ?
C21 C22 1.395(9) . ?
C22 C23 1.385(9) . ?
C22 C28 1.540(9) . ?
C24 C26 1.533(10) . ?
C24 C25 1.542(11) . ?
C24 C27 1.548(11) . ?
C28 C29 1.522(11) . ?
C28 C30 1.532(11) . ?
C28 C31 1.541(11) . ?
O1A C19A 1.269(8) . ?
C1A N5A 1.342(8) . ?
C1A N2A 1.358(9) . ?
C1A C18A 1.453(9) . ?
N2A C3A 1.366(9) . ?
C3A C4A 1.379(9) . ?
C3A C6A 1.471(9) . ?
C4A N5A 1.383(8) . ?
C4A C12A 1.474(9) . ?
C6A C7A 1.391(10) . ?
C6A C11A 1.391(11) . ?
C7A C8A 1.391(10) . ?
C8A C9A 1.385(13) . ?
C9A C10A 1.374(14) . ?
C10A C11A 1.403(11) . ?
C12A C17A 1.377(11) . ?
C12A C13A 1.396(11) . ?
C13A C14A 1.384(12) . ?
C14A C15A 1.363(16) . ?
C15A C16A 1.394(16) . ?
C16A C17A 1.375(12) . ?
C18A C23A 1.383(9) . ?
C18A C19A 1.452(9) . ?
C19A C20A 1.459(9) . ?
C20A C21A 1.377(10) . ?
C20A C24A 1.530(10) . ?
C21A C22A 1.405(11) . ?
C22A C23A 1.383(10) . ?
C22A C28A 1.524(10) . ?
C24A C26A 1.537(12) . ?
C24A C25A 1.543(11) . ?
C24A C27A 1.549(12) . ?
C28A C29A 1.528(14) . ?
C28A C30A 1.532(13) . ?
C28A C31A 1.560(14) . ?
C1P C2P 1.33(2) . ?
C2P C3P 1.33(2) . ?
C3P C4P 1.34(2) . ?
C4P C5P 1.34(2) . ?
Cl1S C1S 1.719(12) . ?
Cl2S C1S 1.736(12) . ?
C2S Cl4S 1.69(2) . ?
C2S Cl3S 1.90(2) . ?
C2S' Cl3' 1.36(6) . ?
C2S' Cl4' 2.06(6) . ?
B1 F4 1.359(11) . ?
B1 F3 1.375(12) . ?
B1 F2 1.391(11) . ?
B1 F1 1.404(11) . ?
C6P C6P 1.41(5) 3_557 ?
C6P C7P 1.46(4) . ?
C7P C8P 1.18(5) . ?
